data_8102848
loop_
_publ_author_name
'Kwang Ha'

_publ_section_title
;
 Crystal structure of diiodo(2,2'-bipyrimidine-k2N,N')platinum(II),
 PtI2(C8H6N4)
;
_journal_issue 4
_journal_name_full 'Zeitschrift f\"ur Kristallographie - New Crystal Structures'
_journal_page_first 661
_journal_volume 225
_journal_year 2010
_chemical_formula_moiety 'C8 H6 I2 N4 Pt'
_chemical_formula_sum 'C8 H6 I2 N4 Pt'
_chemical_formula_weight 607.06
_chemical_name_systematic
; 
(2,2'-Bipyrimidine-\k^2^N,N')diiodoplatinum(II)
;
_space_group_IT_number 15
_symmetry_cell_setting monoclinic
_symmetry_space_group_name_Hall '-C 2yc'
_symmetry_space_group_name_H-M 'C 1 2/c 1'
_atom_sites_solution_hydrogens geom
_atom_sites_solution_primary direct
_atom_sites_solution_secondary difmap
_audit_creation_method SHELXL-97
_cell_angle_alpha 90.00
_cell_angle_beta 113.416(3)
_cell_angle_gamma 90.00
_cell_formula_units_Z 8
_cell_length_a 16.060(3)
_cell_length_b 15.193(2)
_cell_length_c 10.5460(16)
_cell_measurement_reflns_used 2498
_cell_measurement_temperature 200(2)
_cell_measurement_theta_max 26.01
_cell_measurement_theta_min 2.41
_cell_volume 2361.3(6)
_computing_cell_refinement 'SAINT (Bruker, 2000)'
_computing_data_collection 'SMART (Bruker, 2000)'
_computing_data_reduction 'SAINT (Bruker, 2000)'
_computing_molecular_graphics 'ORTEP-III (Farrugia, 1997)'
_computing_publication_material SHELXL97
_computing_structure_refinement 'SHELXL-97 (Sheldrick, 1997)'
_computing_structure_solution 'SHELXS-97 (Sheldrick, 1997)'
_diffrn_ambient_temperature 200(2)
_diffrn_measured_fraction_theta_full 0.992
_diffrn_measured_fraction_theta_max 0.992
_diffrn_measurement_device_type 'Bruker SMART 1000 CCD'
_diffrn_measurement_method '\f and \w scans'
_diffrn_radiation_monochromator graphite
_diffrn_radiation_source 'fine-focus sealed tube'
_diffrn_radiation_type MoK\a
_diffrn_radiation_wavelength 0.71073
_diffrn_reflns_av_R_equivalents 0.0713
_diffrn_reflns_av_sigmaI/netI 0.0833
_diffrn_reflns_limit_h_max 19
_diffrn_reflns_limit_h_min -19
_diffrn_reflns_limit_k_max 12
_diffrn_reflns_limit_k_min -18
_diffrn_reflns_limit_l_max 12
_diffrn_reflns_limit_l_min -13
_diffrn_reflns_number 7036
_diffrn_reflns_theta_full 26.05
_diffrn_reflns_theta_max 26.05
_diffrn_reflns_theta_min 1.93
_diffrn_standards_decay_% 0
_diffrn_standards_interval_count 0
_diffrn_standards_interval_time 0
_diffrn_standards_number 0
_exptl_absorpt_coefficient_mu 17.087
_exptl_absorpt_correction_T_max 1.000
_exptl_absorpt_correction_T_min 0.456
_exptl_absorpt_correction_type multi-scan
_exptl_absorpt_process_details SADABS
_exptl_crystal_colour 'dark yellow'
_exptl_crystal_density_diffrn 3.415
_exptl_crystal_density_method 'not measured'
_exptl_crystal_description rod
_exptl_crystal_F_000 2128
_exptl_crystal_size_max 0.25
_exptl_crystal_size_mid 0.06
_exptl_crystal_size_min 0.05
_refine_diff_density_max 2.526
_refine_diff_density_min -2.001
_refine_diff_density_rms 0.376
_refine_ls_extinction_method none
_refine_ls_goodness_of_fit_ref 0.965
_refine_ls_hydrogen_treatment constr
_refine_ls_matrix_type full
_refine_ls_number_parameters 136
_refine_ls_number_reflns 2316
_refine_ls_number_restraints 0
_refine_ls_restrained_S_all 0.965
_refine_ls_R_factor_all 0.0715
_refine_ls_R_factor_gt 0.0458
_refine_ls_shift/su_max 0.000
_refine_ls_shift/su_mean 0.000
_refine_ls_structure_factor_coef Fsqd
_refine_ls_weighting_details 'calc w=1/[\s^2^(Fo^2^)+(0.0558P)^2^+0.0000P] where P=(Fo^2^+2Fc^2^)/3'
_refine_ls_weighting_scheme calc
_refine_ls_wR_factor_gt 0.1034
_refine_ls_wR_factor_ref 0.1187
_reflns_number_gt 1742
_reflns_number_total 2316
_reflns_threshold_expression >2sigma(I)
_cod_data_source_file 1267-3183.cff
_cod_data_source_block pti2(bpym)
_cod_depositor_comments
;
The following automatic conversions were performed:
'_symmetry_cell_setting' value 'Monoclinic' changed to 'monoclinic'
according to '/home/saulius/struct/CIF-dictionaries/cif_core.dic'
dictionary named 'cif_core.dic' version 2.4.1 from
2010-06-29.

'_exptl_absorpt_correction_type' value 'Multi-scan' changed
to 'multi-scan' according to
'/home/saulius/struct/CIF-dictionaries/cif_core.dic' dictionary named
'cif_core.dic' version 2.4.1 from 2010-06-29.

Automatic conversion script
Id: cif_fix_enum 1555 2011-01-17 13:19:09Z saulius 
;
_cod_original_sg_symbol_H-M C2/c
_cod_database_code 8102848

loop_
_symmetry_equiv_pos_as_xyz
'x, y, z'
'-x, y, -z+1/2'
'x+1/2, y+1/2, z'
'-x+1/2, y+1/2, -z+1/2'
'-x, -y, -z'
'x, -y, z-1/2'
'-x+1/2, -y+1/2, -z'
'x+1/2, -y+1/2, z-1/2'

loop_
_atom_site_label
_atom_site_type_symbol
_atom_site_fract_x
_atom_site_fract_y
_atom_site_fract_z
_atom_site_U_iso_or_equiv
_atom_site_adp_type
_atom_site_occupancy
_atom_site_symmetry_multiplicity
_atom_site_calc_flag
_atom_site_refinement_flags
_atom_site_disorder_assembly
_atom_site_disorder_group
Pt1 Pt 0.15575(3) 0.29035(4) 0.33536(5) 0.02481(19) Uani 1 1 d . . .
I1 I 0.25401(6) 0.26543(7) 0.19512(10) 0.0357(3) Uani 1 1 d . . .
I2 I 0.16540(6) 0.45832(7) 0.30352(10) 0.0389(3) Uani 1 1 d . . .
N1 N 0.0786(7) 0.2990(7) 0.4499(10) 0.024(3) Uani 1 1 d . . .
N2 N -0.0090(7) 0.2106(8) 0.5381(12) 0.032(3) Uani 1 1 d . . .
N3 N 0.0579(8) 0.0647(9) 0.4548(13) 0.037(3) Uani 1 1 d . . .
N4 N 0.1336(7) 0.1590(8) 0.3574(11) 0.029(3) Uani 1 1 d . . .
C1 C 0.0515(9) 0.3722(10) 0.4984(14) 0.034(3) Uani 1 1 d . . .
H1 H 0.0725 0.4287 0.4860 0.040 Uiso 1 1 calc R . .
C2 C -0.0058(9) 0.3640(11) 0.5648(13) 0.035(4) Uani 1 1 d . . .
H2 H -0.0242 0.4149 0.5994 0.042 Uiso 1 1 calc R . .
C3 C -0.0361(9) 0.2842(10) 0.5813(14) 0.033(3) Uani 1 1 d . . .
H3 H -0.0777 0.2797 0.6246 0.039 Uiso 1 1 calc R . .
C4 C 0.0489(8) 0.2213(9) 0.4754(13) 0.025(3) Uani 1 1 d . . .
C5 C 0.0816(8) 0.1432(9) 0.4283(13) 0.024(3) Uani 1 1 d . . .
C6 C 0.0881(11) -0.0049(11) 0.4103(17) 0.044(4) Uani 1 1 d . . .
H6 H 0.0725 -0.0621 0.4298 0.053 Uiso 1 1 calc R . .
C7 C 0.1417(11) 0.0039(12) 0.3363(16) 0.049(4) Uani 1 1 d . . .
H7 H 0.1624 -0.0461 0.3031 0.059 Uiso 1 1 calc R . .
C8 C 0.1644(9) 0.0895(10) 0.3120(14) 0.034(3) Uani 1 1 d . . .
H8 H 0.2021 0.0980 0.2628 0.041 Uiso 1 1 calc R . .

loop_
_atom_site_aniso_label
_atom_site_aniso_U_11
_atom_site_aniso_U_22
_atom_site_aniso_U_33
_atom_site_aniso_U_23
_atom_site_aniso_U_13
_atom_site_aniso_U_12
Pt1 0.0173(3) 0.0349(4) 0.0272(3) 0.0022(2) 0.0141(2) 0.0010(2)
I1 0.0253(5) 0.0525(7) 0.0389(6) 0.0039(5) 0.0231(4) 0.0029(4)
I2 0.0367(5) 0.0389(6) 0.0524(6) 0.0069(5) 0.0296(5) -0.0001(4)
N1 0.020(5) 0.030(7) 0.022(6) 0.005(5) 0.007(5) 0.000(5)
N2 0.017(6) 0.047(8) 0.035(7) -0.002(6) 0.015(5) -0.007(5)
N3 0.031(6) 0.036(8) 0.055(8) -0.011(6) 0.028(6) -0.008(6)
N4 0.020(5) 0.037(7) 0.040(7) 0.004(6) 0.021(5) 0.006(5)
C1 0.033(8) 0.028(8) 0.035(8) -0.007(7) 0.009(6) 0.001(7)
C2 0.032(8) 0.054(11) 0.025(7) 0.002(7) 0.019(6) 0.018(7)
C3 0.020(7) 0.048(10) 0.036(8) -0.006(7) 0.018(6) -0.015(7)
C4 0.023(7) 0.025(8) 0.025(7) -0.009(6) 0.008(6) 0.004(6)
C5 0.018(6) 0.029(8) 0.028(7) -0.002(6) 0.011(5) -0.003(6)
C6 0.048(9) 0.034(9) 0.062(11) -0.005(8) 0.034(8) -0.005(8)
C7 0.047(10) 0.044(11) 0.059(11) -0.002(9) 0.025(9) 0.010(8)
C8 0.032(8) 0.039(9) 0.036(8) 0.007(7) 0.018(7) 0.014(7)

loop_
_atom_type_symbol
_atom_type_description
_atom_type_scat_dispersion_real
_atom_type_scat_dispersion_imag
_atom_type_scat_source
C C 0.0033 0.0016 'International Tables Vol C Tables 4.2.6.8 and 6.1.1.4'
H H 0.0000 0.0000 'International Tables Vol C Tables 4.2.6.8 and 6.1.1.4'
I I -0.4742 1.8119 'International Tables Vol C Tables 4.2.6.8 and 6.1.1.4'
N N 0.0061 0.0033 'International Tables Vol C Tables 4.2.6.8 and 6.1.1.4'
Pt Pt -1.7033 8.3905 'International Tables Vol C Tables 4.2.6.8 and 6.1.1.4'

loop_
_geom_angle_atom_site_label_1
_geom_angle_atom_site_label_2
_geom_angle_atom_site_label_3
_geom_angle
_geom_angle_site_symmetry_1
_geom_angle_site_symmetry_3
_geom_angle_publ_flag
N1 Pt1 N4 79.8(4) . . ?
N1 Pt1 I1 175.2(3) . . ?
N4 Pt1 I1 95.4(3) . . ?
N1 Pt1 I2 95.4(3) . . ?
N4 Pt1 I2 173.8(3) . . ?
I1 Pt1 I2 89.35(4) . . ?
C4 N1 C1 116.8(11) . . ?
C4 N1 Pt1 114.1(9) . . ?
C1 N1 Pt1 129.1(9) . . ?
C3 N2 C4 116.5(12) . . ?
C5 N3 C6 118.0(12) . . ?
C8 N4 C5 117.3(13) . . ?
C8 N4 Pt1 128.5(10) . . ?
C5 N4 Pt1 114.1(9) . . ?
N1 C1 C2 119.9(14) . . ?
N1 C1 H1 120.0 . . ?
C2 C1 H1 120.0 . . ?
C3 C2 C1 120.0(14) . . ?
C3 C2 H2 120.0 . . ?
C1 C2 H2 120.0 . . ?
C2 C3 N2 121.7(13) . . ?
C2 C3 H3 119.2 . . ?
N2 C3 H3 119.2 . . ?
N1 C4 N2 125.1(12) . . ?
N1 C4 C5 116.2(12) . . ?
N2 C4 C5 118.7(13) . . ?
N3 C5 N4 125.1(13) . . ?
N3 C5 C4 119.3(12) . . ?
N4 C5 C4 115.5(12) . . ?
N3 C6 C7 121.5(16) . . ?
N3 C6 H6 119.2 . . ?
C7 C6 H6 119.2 . . ?
C6 C7 C8 117.4(16) . . ?
C6 C7 H7 121.3 . . ?
C8 C7 H7 121.3 . . ?
N4 C8 C7 120.6(14) . . ?
N4 C8 H8 119.7 . . ?
C7 C8 H8 119.7 . . ?

loop_
_geom_bond_atom_site_label_1
_geom_bond_atom_site_label_2
_geom_bond_distance
_geom_bond_site_symmetry_2
_geom_bond_publ_flag
Pt1 N1 2.050(11) . ?
Pt1 N4 2.056(12) . ?
Pt1 I1 2.5837(10) . ?
Pt1 I2 2.5865(12) . ?
N1 C4 1.340(17) . ?
N1 C1 1.365(17) . ?
N2 C3 1.344(18) . ?
N2 C4 1.347(17) . ?
N3 C5 1.316(18) . ?
N3 C6 1.325(19) . ?
N4 C8 1.333(18) . ?
N4 C5 1.346(16) . ?
C1 C2 1.365(19) . ?
C1 H1 0.9500 . ?
C2 C3 1.34(2) . ?
C2 H2 0.9500 . ?
C3 H3 0.9500 . ?
C4 C5 1.462(18) . ?
C6 C7 1.38(2) . ?
C6 H6 0.9500 . ?
C7 C8 1.40(2) . ?
C7 H7 0.9500 . ?
C8 H8 0.9500 . ?

loop_
_geom_hbond_atom_site_label_D
_geom_hbond_atom_site_label_H
_geom_hbond_atom_site_label_A
_geom_hbond_distance_DH
_geom_hbond_distance_HA
_geom_hbond_distance_DA
_geom_hbond_angle_DHA
_geom_hbond_site_symmetry_A
C1 H1 I2 0.95 2.90 3.503(15) 122.4 .
C8 H8 I1 0.95 2.85 3.485(16) 124.9 .
C6 H6 N2 0.95 2.55 3.50(2) 172.4 5_556

loop_
_geom_torsion_atom_site_label_1
_geom_torsion_atom_site_label_2
_geom_torsion_atom_site_label_3
_geom_torsion_atom_site_label_4
_geom_torsion
_geom_torsion_site_symmetry_1
_geom_torsion_site_symmetry_2
_geom_torsion_site_symmetry_3
_geom_torsion_site_symmetry_4
_geom_torsion_publ_flag
N4 Pt1 N1 C4 -3.3(8) . . . . ?
I1 Pt1 N1 C4 -14(4) . . . . ?
I2 Pt1 N1 C4 172.6(8) . . . . ?
N4 Pt1 N1 C1 179.2(11) . . . . ?
I1 Pt1 N1 C1 168(3) . . . . ?
I2 Pt1 N1 C1 -4.9(11) . . . . ?
N1 Pt1 N4 C8 -178.2(12) . . . . ?
I1 Pt1 N4 C8 0.9(11) . . . . ?
I2 Pt1 N4 C8 141(2) . . . . ?
N1 Pt1 N4 C5 1.3(8) . . . . ?
I1 Pt1 N4 C5 -179.6(8) . . . . ?
I2 Pt1 N4 C5 -39(3) . . . . ?
C4 N1 C1 C2 -2.3(18) . . . . ?
Pt1 N1 C1 C2 175.2(9) . . . . ?
N1 C1 C2 C3 -1(2) . . . . ?
C1 C2 C3 N2 2(2) . . . . ?
C4 N2 C3 C2 -1(2) . . . . ?
C1 N1 C4 N2 3.8(19) . . . . ?
Pt1 N1 C4 N2 -174.0(10) . . . . ?
C1 N1 C4 C5 -177.4(10) . . . . ?
Pt1 N1 C4 C5 4.8(14) . . . . ?
C3 N2 C4 N1 -2.1(19) . . . . ?
C3 N2 C4 C5 179.1(11) . . . . ?
C6 N3 C5 N4 1(2) . . . . ?
C6 N3 C5 C4 179.6(12) . . . . ?
C8 N4 C5 N3 -0.9(19) . . . . ?
Pt1 N4 C5 N3 179.6(10) . . . . ?
C8 N4 C5 C4 -179.7(11) . . . . ?
Pt1 N4 C5 C4 0.8(14) . . . . ?
N1 C4 C5 N3 177.4(11) . . . . ?
N2 C4 C5 N3 -3.7(19) . . . . ?
N1 C4 C5 N4 -3.8(17) . . . . ?
N2 C4 C5 N4 175.1(11) . . . . ?
C5 N3 C6 C7 -1(2) . . . . ?
N3 C6 C7 C8 1(2) . . . . ?
C5 N4 C8 C7 1(2) . . . . ?
Pt1 N4 C8 C7 -179.6(10) . . . . ?
C6 C7 C8 N4 -1(2) . . . . ?

loop_
_cod_related_entry_id
_cod_related_entry_database
_cod_related_entry_code
1 ChemSpider 30654003
